data_7103959
loop_
_publ_author_name
'Ito, Shigekazu'
'Liang, Hongze'
'Yoshifuji, Masaaki'

_publ_section_title
;
 Preparation, structure, and some coordination properties of
 2-chloro-3,3-diphenyl-3-thioxo-1-(2,4,6-tri-t-butylphenyl)-1,3-diphosphapropene
;
_journal_coden_ASTM CHCOFS
_journal_issue 3
_journal_name_full
;
 Chemical Communications (Cambridge, United Kingdom)
;
_journal_page_first 398
_journal_page_last 399
_journal_paper_doi 10.1039/b211230b
_journal_year 2003
_chemical_formula_moiety 'C31 H39 Cl P2 S '
_chemical_formula_sum 'C31 H39 Cl P2 S'
_chemical_formula_weight 541.11
_chemical_name_systematic
;  
2-chloro-3,3-diphenyl-3-thioxo-1-(2,4,6-tri-t-butylphenyl)-1,3-diphosphapropene
;
_space_group_IT_number 14
_symmetry_cell_setting monoclinic
_symmetry_Int_Tables_number 14
_symmetry_space_group_name_Hall '-P 2yn'
_symmetry_space_group_name_H-M 'P 1 21/n 1'
_cell_angle_alpha 90
_cell_angle_beta 105.38(1)
_cell_angle_gamma 90
_cell_formula_units_Z 4
_cell_length_a 16.294(2)
_cell_length_b 11.480(4)
_cell_length_c 17.142(3)
_cell_measurement_temperature 288.2
_cell_volume 3091(1)
_computing_cell_refinement PROCESS
_computing_data_collection PROCESS
_computing_data_reduction 'teXsan Ver. 1.10'
_computing_publication_material 'teXsan Ver. 1.10'
_computing_structure_refinement 'teXsan Ver. 1.10'
_computing_structure_solution SIR92
_diffrn_detector_area_resol_mean 0.010000
_diffrn_measured_fraction_theta_full 0.8274
_diffrn_measured_fraction_theta_max 0.8274
_diffrn_measurement_device_type 'Rigaku RAXIS-IV Imaging Plate'
_diffrn_measurement_method \w
_diffrn_radiation_type 'Mo K\a'
_diffrn_radiation_wavelength 0.7107
_diffrn_reflns_av_R_equivalents 0.052
_diffrn_reflns_limit_h_max 19
_diffrn_reflns_limit_h_min 0
_diffrn_reflns_limit_k_max 13
_diffrn_reflns_limit_k_min 0
_diffrn_reflns_limit_l_max 19
_diffrn_reflns_limit_l_min -20
_diffrn_reflns_number 4565
_diffrn_reflns_theta_full 25.00
_diffrn_reflns_theta_max 25.00
_exptl_absorpt_coefficient_mu 0.312
_exptl_absorpt_correction_type none
_exptl_crystal_colour colorless
_exptl_crystal_density_diffrn 1.163
_exptl_crystal_density_method 'not measured'
_exptl_crystal_description plate
_exptl_crystal_size_max 0.500
_exptl_crystal_size_mid 0.500
_exptl_crystal_size_min 0.200
_refine_diff_density_max 0.46
_refine_diff_density_min -0.46
_refine_ls_extinction_method none
_refine_ls_goodness_of_fit_ref 1.285
_refine_ls_hydrogen_treatment noref
_refine_ls_number_parameters 316
_refine_ls_number_reflns 4512
_refine_ls_R_factor_gt 0.0621
_refine_ls_shift/su_max 0.0003
_refine_ls_structure_factor_coef F
_refine_ls_weighting_details 'w = 1/[\s^2^(Fo) + 0.00160|Fo|^2^]'
_refine_ls_weighting_scheme calc
_refine_ls_wR_factor_ref 0.0871
_reflns_number_gt 3882
_reflns_number_total 4520
_reflns_threshold_expression F^2^>2.0\s(F^2^)
_cod_data_source_file b211230b.txt
_cod_data_source_block PCPS
_cod_original_formula_sum 'C31 H39 Cl P2 S '
_cod_database_code 7103959

loop_
_symmetry_equiv_pos_as_xyz
x,y,z
1/2-x,1/2+y,1/2-z
-x,-y,-z
1/2+x,1/2-y,1/2+z

loop_
_atom_site_label
_atom_site_type_symbol
_atom_site_fract_x
_atom_site_fract_y
_atom_site_fract_z
_atom_site_U_iso_or_equiv
_atom_site_adp_type
_atom_site_occupancy
_atom_site_calc_flag
_atom_site_refinement_flags
_atom_site_disorder_assembly
_atom_site_disorder_group
Cl(1) Cl 0.36229(6) 0.0786(1) 0.99711(6) 0.0529(3) Uani 1.00 d . . .
S(1) S 0.27341(7) 0.1291(1) 0.71457(6) 0.0556(3) Uani 1.00 d . . .
P(1) P 0.18941(6) 0.11019(10) 0.87588(6) 0.0418(3) Uani 1.00 d . . .
P(2) P 0.35101(6) 0.11215(9) 0.82186(6) 0.0382(3) Uani 1.00 d . . .
C(1) C 0.2954(2) 0.0945(3) 0.9003(2) 0.037(1) Uani 1.00 d . . .
C(2) C 0.4178(2) 0.2385(4) 0.8558(2) 0.042(1) Uani 1.00 d . . .
C(3) C 0.4932(3) 0.2332(4) 0.9183(2) 0.051(1) Uani 1.00 d . . .
C(4) C 0.5383(3) 0.3349(5) 0.9437(3) 0.064(2) Uani 1.00 d . . .
C(5) C 0.5100(4) 0.4400(5) 0.9076(3) 0.069(2) Uani 1.00 d . . .
C(6) C 0.4363(4) 0.4449(5) 0.8461(3) 0.071(2) Uani 1.00 d . . .
C(7) C 0.3912(3) 0.3454(4) 0.8204(3) 0.055(1) Uani 1.00 d . . .
C(8) C 0.4201(2) -0.0129(4) 0.8289(2) 0.040(1) Uani 1.00 d . . .
C(9) C 0.4975(3) -0.0030(4) 0.8110(3) 0.064(2) Uani 1.00 d . . .
C(10) C 0.5464(3) -0.1023(6) 0.8095(3) 0.079(2) Uani 1.00 d . . .
C(11) C 0.5177(4) -0.2084(5) 0.8248(3) 0.079(2) Uani 1.00 d . . .
C(12) C 0.4408(4) -0.2180(4) 0.8419(3) 0.075(2) Uani 1.00 d . . .
C(13) C 0.3930(3) -0.1218(4) 0.8449(3) 0.059(1) Uani 1.00 d . . .
C(14) C 0.1686(2) 0.1151(3) 0.9769(2) 0.038(1) Uani 1.00 d . . .
C(15) C 0.1560(2) 0.0112(4) 1.0172(2) 0.039(1) Uani 1.00 d . . .
C(16) C 0.1573(3) 0.0199(4) 1.0988(2) 0.046(1) Uani 1.00 d . . .
C(17) C 0.1681(2) 0.1237(4) 1.1410(2) 0.044(1) Uani 1.00 d . . .
C(18) C 0.1729(3) 0.2242(4) 1.0976(2) 0.049(1) Uani 1.00 d . . .
C(19) C 0.1716(2) 0.2242(4) 1.0161(2) 0.041(1) Uani 1.00 d . . .
C(20) C 0.1409(3) -0.1119(4) 0.9794(3) 0.048(1) Uani 1.00 d . . .
C(21) C 0.2251(3) -0.1778(5) 0.9944(4) 0.081(2) Uani 1.00 d . . .
C(22) C 0.0966(5) -0.1110(5) 0.8890(4) 0.107(2) Uani 1.00 d . . .
C(23) C 0.0809(3) -0.1827(5) 1.0168(3) 0.076(2) Uani 1.00 d . . .
C(24) C 0.1737(3) 0.1306(4) 1.2319(2) 0.055(1) Uani 1.00 d . . .
C(25) C 0.1425(4) 0.0182(6) 1.2636(3) 0.089(2) Uani 1.00 d . . .
C(26) C 0.1199(4) 0.2298(6) 1.2505(3) 0.085(2) Uani 1.00 d . . .
C(27) C 0.2662(4) 0.1475(6) 1.2780(3) 0.097(2) Uani 1.00 d . . .
C(28) C 0.1719(3) 0.3455(4) 0.9756(3) 0.058(1) Uani 1.00 d . . .
C(29) C 0.1357(5) 0.4402(5) 1.0202(4) 0.104(2) Uani 1.00 d . . .
C(30) C 0.2637(5) 0.3813(5) 0.9783(5) 0.106(3) Uani 1.00 d . . .
C(31) C 0.1167(5) 0.3501(6) 0.8893(4) 0.121(3) Uani 1.00 d . . .
H(1) H 0.5135 0.1596 0.9425 0.0611 Uiso 1.00 calc . . .
H(2) H 0.5899 0.3308 0.9873 0.0742 Uiso 1.00 calc . . .
H(3) H 0.5410 0.5093 0.9256 0.0818 Uiso 1.00 calc . . .
H(4) H 0.4163 0.5173 0.8216 0.0844 Uiso 1.00 calc . . .
H(5) H 0.3393 0.3493 0.7773 0.0653 Uiso 1.00 calc . . .
H(6) H 0.5183 0.0711 0.7998 0.0787 Uiso 1.00 calc . . .
H(7) H 0.5997 -0.0971 0.7979 0.0963 Uiso 1.00 calc . . .
H(8) H 0.5499 -0.2770 0.8228 0.0931 Uiso 1.00 calc . . .
H(9) H 0.4180 -0.2947 0.8524 0.0931 Uiso 1.00 calc . . .
H(10) H 0.3396 -0.1291 0.8589 0.0702 Uiso 1.00 calc . . .
H(11) H 0.1492 -0.0494 1.1267 0.0555 Uiso 1.00 calc . . .
H(12) H 0.1773 0.2973 1.1246 0.0576 Uiso 1.00 calc . . .
H(13) H 0.2643 -0.1359 0.9736 0.0930 Uiso 1.00 calc . . .
H(14) H 0.2167 -0.2531 0.9726 0.0930 Uiso 1.00 calc . . .
H(15) H 0.2495 -0.1851 1.0530 0.0930 Uiso 1.00 calc . . .
H(16) H 0.0847 -0.1854 0.8691 0.1347 Uiso 1.00 calc . . .
H(17) H 0.1251 -0.0650 0.8611 0.1347 Uiso 1.00 calc . . .
H(18) H 0.0393 -0.0720 0.8839 0.1347 Uiso 1.00 calc . . .
H(19) H 0.0729 -0.2588 0.9933 0.0909 Uiso 1.00 calc . . .
H(20) H 0.1059 -0.1913 1.0739 0.0909 Uiso 1.00 calc . . .
H(21) H 0.0279 -0.1450 1.0082 0.0909 Uiso 1.00 calc . . .
H(22) H 0.0840 0.0060 1.2363 0.1019 Uiso 1.00 calc . . .
H(23) H 0.1755 -0.0448 1.2565 0.1019 Uiso 1.00 calc . . .
H(24) H 0.1466 0.0286 1.3204 0.1019 Uiso 1.00 calc . . .
H(25) H 0.2995 0.0869 1.2683 0.1159 Uiso 1.00 calc . . .
H(26) H 0.2701 0.1552 1.3342 0.1159 Uiso 1.00 calc . . .
H(27) H 0.2860 0.2206 1.2603 0.1159 Uiso 1.00 calc . . .
H(28) H 0.1271 0.2389 1.3059 0.1145 Uiso 1.00 calc . . .
H(29) H 0.1429 0.3049 1.2323 0.1145 Uiso 1.00 calc . . .
H(30) H 0.0636 0.2256 1.2212 0.1145 Uiso 1.00 calc . . .
H(31) H 0.1678 0.4452 1.0728 0.1290 Uiso 1.00 calc . . .
H(32) H 0.0779 0.4165 1.0181 0.1290 Uiso 1.00 calc . . .
H(33) H 0.1334 0.5102 0.9913 0.1290 Uiso 1.00 calc . . .
H(34) H 0.0540 0.3292 0.8935 0.1494 Uiso 1.00 calc . . .
H(35) H 0.1098 0.4231 0.8673 0.1494 Uiso 1.00 calc . . .
H(36) H 0.1276 0.2919 0.8570 0.1494 Uiso 1.00 calc . . .
H(37) H 0.2609 0.4523 0.9519 0.1224 Uiso 1.00 calc . . .
H(38) H 0.2857 0.3219 0.9520 0.1224 Uiso 1.00 calc . . .
H(39) H 0.2938 0.3864 1.0332 0.1224 Uiso 1.00 calc . . .

loop_
_atom_site_aniso_label
_atom_site_aniso_U_11
_atom_site_aniso_U_22
_atom_site_aniso_U_33
_atom_site_aniso_U_12
_atom_site_aniso_U_13
_atom_site_aniso_U_23
Cl(1) 0.0458(5) 0.0752(8) 0.0354(5) -0.0055(5) 0.0066(4) 0.0077(5)
S(1) 0.0624(7) 0.0684(9) 0.0349(5) 0.0034(6) 0.0107(5) 0.0039(5)
P(1) 0.0425(5) 0.0549(7) 0.0296(5) 0.0013(5) 0.0122(4) -0.0011(5)
P(2) 0.0438(5) 0.0391(6) 0.0348(5) -0.0008(4) 0.0156(4) 0.0007(4)
C(1) 0.043(2) 0.038(2) 0.032(2) -0.002(2) 0.014(2) -0.001(2)
C(2) 0.051(2) 0.039(2) 0.043(2) -0.003(2) 0.025(2) 0.000(2)
C(3) 0.054(2) 0.051(3) 0.053(2) -0.009(2) 0.020(2) -0.002(2)
C(4) 0.065(3) 0.073(4) 0.059(3) -0.023(3) 0.026(2) -0.013(3)
C(5) 0.101(4) 0.046(3) 0.079(3) -0.031(3) 0.055(3) -0.027(3)
C(6) 0.097(4) 0.047(3) 0.079(4) -0.001(3) 0.040(3) -0.004(3)
C(7) 0.070(3) 0.040(3) 0.060(3) -0.002(2) 0.025(2) -0.001(2)
C(8) 0.040(2) 0.046(3) 0.036(2) 0.001(2) 0.012(2) -0.006(2)
C(9) 0.068(3) 0.058(3) 0.080(3) -0.002(2) 0.040(3) -0.004(3)
C(10) 0.067(3) 0.095(5) 0.084(4) 0.018(3) 0.033(3) -0.019(3)
C(11) 0.093(4) 0.064(4) 0.072(3) 0.033(3) 0.009(3) -0.009(3)
C(12) 0.099(4) 0.039(3) 0.090(4) 0.003(3) 0.028(3) -0.002(3)
C(13) 0.072(3) 0.034(3) 0.077(3) -0.002(2) 0.029(2) 0.000(2)
C(14) 0.035(2) 0.047(3) 0.032(2) -0.001(2) 0.011(2) 0.002(2)
C(15) 0.037(2) 0.045(3) 0.038(2) 0.002(2) 0.013(2) -0.001(2)
C(16) 0.057(2) 0.045(3) 0.041(2) 0.002(2) 0.022(2) 0.006(2)
C(17) 0.050(2) 0.052(3) 0.035(2) 0.006(2) 0.019(2) -0.001(2)
C(18) 0.069(3) 0.042(3) 0.041(2) 0.001(2) 0.022(2) -0.007(2)
C(19) 0.049(2) 0.039(2) 0.038(2) 0.000(2) 0.017(2) -0.003(2)
C(20) 0.056(2) 0.040(3) 0.051(2) -0.005(2) 0.021(2) -0.003(2)
C(21) 0.080(4) 0.049(3) 0.125(5) 0.002(3) 0.049(3) -0.012(3)
C(22) 0.175(7) 0.065(4) 0.065(3) -0.047(4) 0.003(4) -0.017(3)
C(23) 0.082(3) 0.064(4) 0.092(4) -0.022(3) 0.042(3) -0.015(3)
C(24) 0.068(3) 0.066(3) 0.037(2) 0.009(2) 0.022(2) -0.002(2)
C(25) 0.134(5) 0.096(5) 0.051(3) 0.010(4) 0.049(3) 0.012(3)
C(26) 0.105(4) 0.105(5) 0.059(3) 0.021(4) 0.045(3) -0.008(3)
C(27) 0.077(3) 0.169(7) 0.042(3) 0.002(4) 0.014(2) -0.007(3)
C(28) 0.085(3) 0.040(3) 0.052(2) -0.001(2) 0.027(2) 0.004(2)
C(29) 0.182(7) 0.046(4) 0.105(5) 0.030(4) 0.075(5) 0.011(3)
C(30) 0.121(5) 0.066(4) 0.148(6) -0.020(4) 0.066(5) 0.017(4)
C(31) 0.201(8) 0.062(4) 0.073(4) 0.015(4) -0.008(4) 0.028(3)

loop_
_atom_type_symbol
_atom_type_description
_atom_type_scat_dispersion_real
_atom_type_scat_dispersion_imag
_atom_type_scat_source
C C 0.003 0.002
;International Tables for Crystallography
(1992, Vol. C, Tables 4.2.6.8 and 6.1.1.1)
;
H H 0.000 0.000
;International Tables for Crystallography
(1992, Vol. C, Table 6.1.1.2)
;
Cl Cl 0.148 0.159
;International Tables for Crystallography
(1992, Vol. C, Tables 4.2.6.8 and 6.1.1.1)
;
P P 0.102 0.094
;International Tables for Crystallography
(1992, Vol. C, Tables 4.2.6.8 and 6.1.1.1)
;
S S 0.125 0.123
;International Tables for Crystallography
(1992, Vol. C, Tables 4.2.6.8 and 6.1.1.1)
;

loop_
_geom_angle_atom_site_label_1
_geom_angle_atom_site_label_2
_geom_angle_atom_site_label_3
_geom_angle
_geom_angle_site_symmetry_1
_geom_angle_site_symmetry_2
_geom_angle_site_symmetry_3
_geom_angle_publ_flag
C(1) P(1) C(14) 101.7(2) . 1_555 1_555 yes
S(1) P(2) C(1) 112.5(1) . 1_555 1_555 yes
S(1) P(2) C(2) 114.0(1) . 1_555 1_555 yes
S(1) P(2) C(8) 112.3(1) . 1_555 1_555 yes
C(1) P(2) C(2) 103.1(2) . 1_555 1_555 yes
C(1) P(2) C(8) 106.6(2) . 1_555 1_555 yes
C(2) P(2) C(8) 107.7(2) . 1_555 1_555 yes
Cl(1) C(1) P(1) 126.5(2) . 1_555 1_555 yes
Cl(1) C(1) P(2) 114.1(2) . 1_555 1_555 yes
P(1) C(1) P(2) 119.1(2) . 1_555 1_555 yes
P(2) C(2) C(3) 122.7(3) . 1_555 1_555 yes
P(2) C(2) C(7) 118.5(3) . 1_555 1_555 yes
C(3) C(2) C(7) 118.8(4) . 1_555 1_555 yes
C(2) C(3) C(4) 119.2(4) . 1_555 1_555 yes
C(3) C(4) C(5) 120.7(4) . 1_555 1_555 yes
C(4) C(5) C(6) 120.0(4) . 1_555 1_555 yes
C(5) C(6) C(7) 120.0(5) . 1_555 1_555 yes
C(2) C(7) C(6) 121.3(4) . 1_555 1_555 yes
P(2) C(8) C(9) 120.6(3) . 1_555 1_555 yes
P(2) C(8) C(13) 120.5(3) . 1_555 1_555 yes
C(9) C(8) C(13) 118.6(4) . 1_555 1_555 yes
C(8) C(9) C(10) 119.8(5) . 1_555 1_555 yes
C(9) C(10) C(11) 120.2(5) . 1_555 1_555 yes
C(10) C(11) C(12) 119.8(5) . 1_555 1_555 yes
C(11) C(12) C(13) 120.7(5) . 1_555 1_555 yes
C(8) C(13) C(12) 120.8(5) . 1_555 1_555 yes
P(1) C(14) C(15) 121.0(3) . 1_555 1_555 yes
P(1) C(14) C(19) 118.6(3) . 1_555 1_555 yes
C(15) C(14) C(19) 120.2(3) . 1_555 1_555 yes
C(14) C(15) C(16) 117.5(4) . 1_555 1_555 yes
C(14) C(15) C(20) 126.3(3) . 1_555 1_555 yes
C(16) C(15) C(20) 116.3(4) . 1_555 1_555 yes
C(15) C(16) C(17) 123.5(4) . 1_555 1_555 yes
C(16) C(17) C(18) 117.1(3) . 1_555 1_555 yes
C(16) C(17) C(24) 122.7(4) . 1_555 1_555 yes
C(18) C(17) C(24) 120.2(4) . 1_555 1_555 yes
C(17) C(18) C(19) 123.4(4) . 1_555 1_555 yes
C(14) C(19) C(18) 117.8(4) . 1_555 1_555 yes
C(14) C(19) C(28) 125.7(3) . 1_555 1_555 yes
C(18) C(19) C(28) 116.5(4) . 1_555 1_555 yes
C(15) C(20) C(21) 110.2(4) . 1_555 1_555 yes
C(15) C(20) C(22) 113.5(4) . 1_555 1_555 yes
C(15) C(20) C(23) 110.9(4) . 1_555 1_555 yes
C(21) C(20) C(22) 109.6(5) . 1_555 1_555 yes
C(21) C(20) C(23) 108.1(4) . 1_555 1_555 yes
C(22) C(20) C(23) 104.2(4) . 1_555 1_555 yes
C(17) C(24) C(25) 112.2(4) . 1_555 1_555 yes
C(17) C(24) C(26) 111.6(4) . 1_555 1_555 yes
C(17) C(24) C(27) 108.6(4) . 1_555 1_555 yes
C(25) C(24) C(26) 106.9(4) . 1_555 1_555 yes
C(25) C(24) C(27) 107.4(4) . 1_555 1_555 yes
C(26) C(24) C(27) 110.1(5) . 1_555 1_555 yes
C(19) C(28) C(29) 111.4(4) . 1_555 1_555 yes
C(19) C(28) C(30) 110.0(4) . 1_555 1_555 yes
C(19) C(28) C(31) 113.4(4) . 1_555 1_555 yes
C(29) C(28) C(30) 107.1(5) . 1_555 1_555 yes
C(29) C(28) C(31) 104.8(5) . 1_555 1_555 yes
C(30) C(28) C(31) 109.9(5) . 1_555 1_555 yes

loop_
_geom_bond_atom_site_label_1
_geom_bond_atom_site_label_2
_geom_bond_distance
_geom_bond_site_symmetry_1
_geom_bond_site_symmetry_2
_geom_bond_publ_flag
Cl(1) C(1) 1.737(3) . . yes
S(1) P(2) 1.946(1) . . yes
P(1) C(1) 1.675(4) . . yes
P(1) C(14) 1.852(4) . . yes
P(2) C(1) 1.821(4) . . yes
P(2) C(2) 1.813(4) . . yes
P(2) C(8) 1.808(4) . . yes
C(2) C(3) 1.401(5) . . yes
C(2) C(7) 1.386(6) . . yes
C(3) C(4) 1.387(6) . . yes
C(4) C(5) 1.378(7) . . yes
C(5) C(6) 1.373(7) . . yes
C(6) C(7) 1.367(7) . . yes
C(8) C(9) 1.380(6) . . yes
C(8) C(13) 1.378(6) . . yes
C(9) C(10) 1.395(7) . . yes
C(10) C(11) 1.355(8) . . yes
C(11) C(12) 1.365(8) . . yes
C(12) C(13) 1.360(7) . . yes
C(14) C(15) 1.420(5) . . yes
C(14) C(19) 1.416(5) . . yes
C(15) C(16) 1.397(5) . . yes
C(15) C(20) 1.547(6) . . yes
C(16) C(17) 1.381(6) . . yes
C(17) C(18) 1.386(6) . . yes
C(17) C(24) 1.539(5) . . yes
C(18) C(19) 1.392(5) . . yes
C(19) C(28) 1.557(6) . . yes
C(20) C(21) 1.528(7) . . yes
C(20) C(22) 1.526(7) . . yes
C(20) C(23) 1.536(7) . . yes
C(24) C(25) 1.539(7) . . yes
C(24) C(26) 1.522(7) . . yes
C(24) C(27) 1.517(7) . . yes
C(28) C(29) 1.535(7) . . yes
C(28) C(30) 1.540(8) . . yes
C(28) C(31) 1.515(7) . . yes

loop_
_geom_contact_atom_site_label_1
_geom_contact_atom_site_label_2
_geom_contact_distance
_geom_contact_site_symmetry_1
_geom_contact_site_symmetry_2
_geom_contact_publ_flag
Cl(1) C(10) 3.265(6) . 3_657 ?
Cl(1) C(11) 3.493(5) . 3_657 ?
Cl(1) C(9) 3.579(5) . 3_657 ?
C(5) C(5) 3.548(9) . 3_667 ?

loop_
_geom_torsion_atom_site_label_1
_geom_torsion_atom_site_label_2
_geom_torsion_atom_site_label_3
_geom_torsion_atom_site_label_4
_geom_torsion
_geom_torsion_site_symmetry_1
_geom_torsion_site_symmetry_2
_geom_torsion_site_symmetry_3
_geom_torsion_site_symmetry_4
_geom_torsion_publ_flag
Cl(1) C(1) P(1) C(14) 3.5(3) 1_555 1_555 1_555 1_555 yes
Cl(1) C(1) P(2) S(1) 179.8(2) 1_555 1_555 1_555 1_555 yes
Cl(1) C(1) P(2) C(2) -57.0(2) 1_555 1_555 1_555 1_555 yes
Cl(1) C(1) P(2) C(8) 56.3(2) 1_555 1_555 1_555 1_555 yes
S(1) P(2) C(1) P(1) -7.1(3) 1_555 1_555 1_555 1_555 yes
S(1) P(2) C(2) C(3) -160.7(3) 1_555 1_555 1_555 1_555 yes
S(1) P(2) C(2) C(7) 21.9(4) 1_555 1_555 1_555 1_555 yes
S(1) P(2) C(8) C(9) 89.3(3) 1_555 1_555 1_555 1_555 yes
S(1) P(2) C(8) C(13) -84.5(3) 1_555 1_555 1_555 1_555 yes
P(1) C(1) P(2) C(2) 116.2(2) 1_555 1_555 1_555 1_555 yes
P(1) C(1) P(2) C(8) -130.6(2) 1_555 1_555 1_555 1_555 yes
P(1) C(14) C(15) C(16) 167.8(3) 1_555 1_555 1_555 1_555 yes
P(1) C(14) C(15) C(20) -12.2(5) 1_555 1_555 1_555 1_555 yes
P(1) C(14) C(19) C(18) -167.4(3) 1_555 1_555 1_555 1_555 yes
P(1) C(14) C(19) C(28) 13.9(5) 1_555 1_555 1_555 1_555 yes
P(2) C(1) P(1) C(14) -168.7(2) 1_555 1_555 1_555 1_555 yes
P(2) C(2) C(3) C(4) -176.5(3) 1_555 1_555 1_555 1_555 yes
P(2) C(2) C(7) C(6) 176.6(4) 1_555 1_555 1_555 1_555 yes
P(2) C(8) C(9) C(10) -174.1(4) 1_555 1_555 1_555 1_555 yes
P(2) C(8) C(13) C(12) 173.1(4) 1_555 1_555 1_555 1_555 yes
C(1) P(1) C(14) C(15) -87.1(3) 1_555 1_555 1_555 1_555 yes
C(1) P(1) C(14) C(19) 88.4(3) 1_555 1_555 1_555 1_555 yes
C(1) P(2) C(2) C(3) 77.1(4) 1_555 1_555 1_555 1_555 yes
C(1) P(2) C(2) C(7) -100.4(3) 1_555 1_555 1_555 1_555 yes
C(1) P(2) C(8) C(9) -147.0(3) 1_555 1_555 1_555 1_555 yes
C(1) P(2) C(8) C(13) 39.1(4) 1_555 1_555 1_555 1_555 yes
C(2) P(2) C(8) C(9) -37.0(4) 1_555 1_555 1_555 1_555 yes
C(2) P(2) C(8) C(13) 149.2(3) 1_555 1_555 1_555 1_555 yes
C(2) C(3) C(4) C(5) -0.7(7) 1_555 1_555 1_555 1_555 yes
C(2) C(7) C(6) C(5) 0.6(8) 1_555 1_555 1_555 1_555 yes
C(3) C(2) P(2) C(8) -35.4(4) 1_555 1_555 1_555 1_555 yes
C(3) C(2) C(7) C(6) -0.9(7) 1_555 1_555 1_555 1_555 yes
C(3) C(4) C(5) C(6) 0.4(8) 1_555 1_555 1_555 1_555 yes
C(4) C(3) C(2) C(7) 1.0(6) 1_555 1_555 1_555 1_555 yes
C(4) C(5) C(6) C(7) -0.3(8) 1_555 1_555 1_555 1_555 yes
C(7) C(2) P(2) C(8) 147.2(3) 1_555 1_555 1_555 1_555 yes
C(8) C(9) C(10) C(11) 0.7(8) 1_555 1_555 1_555 1_555 yes
C(8) C(13) C(12) C(11) 1.4(8) 1_555 1_555 1_555 1_555 yes
C(9) C(8) C(13) C(12) -0.9(7) 1_555 1_555 1_555 1_555 yes
C(9) C(10) C(11) C(12) -0.3(9) 1_555 1_555 1_555 1_555 yes
C(10) C(9) C(8) C(13) -0.1(7) 1_555 1_555 1_555 1_555 yes
C(10) C(11) C(12) C(13) -0.8(9) 1_555 1_555 1_555 1_555 yes
C(14) C(15) C(16) C(17) 1.6(6) 1_555 1_555 1_555 1_555 yes
C(14) C(15) C(20) C(21) 94.0(5) 1_555 1_555 1_555 1_555 yes
C(14) C(15) C(20) C(22) -29.3(6) 1_555 1_555 1_555 1_555 yes
C(14) C(15) C(20) C(23) -146.3(4) 1_555 1_555 1_555 1_555 yes
C(14) C(19) C(18) C(17) -2.5(6) 1_555 1_555 1_555 1_555 yes
C(14) C(19) C(28) C(29) 154.2(5) 1_555 1_555 1_555 1_555 yes
C(14) C(19) C(28) C(30) -87.2(5) 1_555 1_555 1_555 1_555 yes
C(14) C(19) C(28) C(31) 36.4(7) 1_555 1_555 1_555 1_555 yes
C(15) C(14) C(19) C(18) 8.1(5) 1_555 1_555 1_555 1_555 yes
C(15) C(14) C(19) C(28) -170.6(4) 1_555 1_555 1_555 1_555 yes
C(15) C(16) C(17) C(18) 3.8(6) 1_555 1_555 1_555 1_555 yes
C(15) C(16) C(17) C(24) -176.9(4) 1_555 1_555 1_555 1_555 yes
C(16) C(15) C(14) C(19) -7.6(5) 1_555 1_555 1_555 1_555 yes
C(16) C(15) C(20) C(21) -85.9(5) 1_555 1_555 1_555 1_555 yes
C(16) C(15) C(20) C(22) 150.8(5) 1_555 1_555 1_555 1_555 yes
C(16) C(15) C(20) C(23) 33.8(5) 1_555 1_555 1_555 1_555 yes
C(16) C(17) C(18) C(19) -3.3(7) 1_555 1_555 1_555 1_555 yes
C(16) C(17) C(24) C(25) -15.4(6) 1_555 1_555 1_555 1_555 yes
C(16) C(17) C(24) C(26) -135.3(5) 1_555 1_555 1_555 1_555 yes
C(16) C(17) C(24) C(27) 103.2(5) 1_555 1_555 1_555 1_555 yes
C(17) C(16) C(15) C(20) -178.5(4) 1_555 1_555 1_555 1_555 yes
C(17) C(18) C(19) C(28) 176.3(4) 1_555 1_555 1_555 1_555 yes
C(18) C(17) C(24) C(25) 163.9(4) 1_555 1_555 1_555 1_555 yes
C(18) C(17) C(24) C(26) 44.0(6) 1_555 1_555 1_555 1_555 yes
C(18) C(17) C(24) C(27) -77.5(6) 1_555 1_555 1_555 1_555 yes
C(18) C(19) C(28) C(29) -24.5(6) 1_555 1_555 1_555 1_555 yes
C(18) C(19) C(28) C(30) 94.1(5) 1_555 1_555 1_555 1_555 yes
C(18) C(19) C(28) C(31) -142.3(5) 1_555 1_555 1_555 1_555 yes
C(19) C(14) C(15) C(20) 172.5(3) 1_555 1_555 1_555 1_555 yes
C(19) C(18) C(17) C(24) 177.4(4) 1_555 1_555 1_555 1_555 yes

loop_
_cod_related_entry_id
_cod_related_entry_database
_cod_related_entry_code
1 ChemSpider 21150939
